data_4031272
loop_
_publ_author_name
'Viertelhaus, M.'
'Adler, P.'
'Anson, C.E.'
'Clerac, R.'
'Powell, A.K.'

_publ_section_title
;
 Iron(II) formate [Fe (O2 C H)2].1/3H C O2 H: a mesoporous magnet -
 solvothermal syntheses and crystal structures of the isomorphous
 framework metal(II) formates [M (O2 C H)2] * n(Solvent) (M= Fe, Co, Ni,
 Zn, Mg)
;
_journal_name_full 'European Journal of Inorganic Chemistry'
_journal_page_first 692
_journal_page_last 703
_journal_volume 2005
_journal_year 2005
_chemical_formula_sum 'C2.3333 H3.3332 Co O4.9999'
_chemical_name_systematic '(Co (C H O O)2) (H C O O H)0.3333 (H2 O)0.3333'
_space_group_IT_number 14
_symmetry_space_group_name_Hall '-P 2yn'
_symmetry_space_group_name_H-M 'P 1 21/n 1'
_cell_angle_alpha 90
_cell_angle_beta 91.242
_cell_angle_gamma 90
_cell_formula_units_Z 12
_cell_length_a 11.2727
_cell_length_b 9.8335
_cell_length_c 14.4249
_cell_volume 1598.626
_citation_journal_id_ASTM EJICFO
_cod_data_source_file Viertelhaus_EJICFO_2005_968.cif
_cod_data_source_block C2.3333H3.3332Co1O4.9999
_cod_original_sg_symbol_Hall '-P 2ybc (x-z,y,z)'
_cod_original_formula_sum 'C2.3333 H3.3332 Co1 O4.9999'
_cod_database_code 4031272

loop_
_symmetry_equiv_pos_as_xyz
x,y,z
-x+1/2,y+1/2,-z+1/2
-x,-y,-z
x-1/2,-y-1/2,z-1/2

loop_
_atom_site_label
_atom_site_type_symbol
_atom_site_fract_x
_atom_site_fract_y
_atom_site_fract_z
_atom_site_occupancy
_atom_site_U_iso_or_equiv
O1 O-2 0.315 -0.0275 0.47649 1 0.0
H5 H-1 0.018 -0.189 0.256 1 0.0
Co2 Co+2 0.23992 0.39071 0.31123 1 0.0
C1 C+4 0.2576 -0.1086 0.5287 1 0.0
O10 O-2 -0.0253 -0.0993 0.374 1 0.0
Co3 Co+2 0.5 0 0.5 1 0.0
O8 O-2 0.4824 0.2083 0.5017 1 0.0
O18 O-2 0.273 0.406 0.662 0.5 0.0
C5 C+4 0.0441 -0.1256 0.3109 1 0.0
O4 O-2 0.1134 0.3787 0.4101 1 0.0
O11 O-2 0.3713 -0.0031 0.28052 1 0.0
C4 C+4 0.425 0.2887 0.4525 1 0.0
O6 O-2 0.1837 0.0617 0.13202 1 0.0
O2 O-2 0.1488 -0.1169 0.5322 1 0.0
O3 O-2 0.1037 0.1557 0.44135 1 0.0
H3 H-1 0.141 0.242 0.135 1 0.0
O13 O-2 0.2396 0.686 0.8384 0.5 0.0
Co4 Co+2 0 0 0.5 1 0.0
O9 O-2 0.1497 -0.0832 0.30472 1 0.0
O17 O-2 0.207 0.434 0.641 0.5 0.0
O14 O-2 0.13 0.809 0.7419 0.5 0.0
C3 C+4 0.1678 0.1724 0.1699 1 0.0
H6 H-1 0.516 -0.039 0.242 1 0.0
O12 O-2 0.5431 0.002 0.3593 1 0.0
O16 O-2 0.277 0.633 0.694 0.5 0.0
H1 H-1 0.299 -0.164 0.568 1 0.0
O7 O-2 0.3471 0.258 0.3912 1 0.0
H2 H-1 0.011 0.286 0.496 1 0.0
C6 C+4 0.4833 -0.0134 0.2877 1 0.0
Co1 Co+2 0.24468 0.08067 0.36715 1 0.0
O15 O-2 0.379 0.547 0.616 0.5 0.0
C2 C+4 0.0734 0.2795 0.4522 1 0.0
C7 C+4 0.279 0.534 0.636 1 0.0
O5 O-2 0.1895 0.201 0.25479 1 0.0
H4 H-1 0.446 0.377 0.459 1 0.0
